data_7234499
loop_
_publ_author_name
'Anurach Poloek'
'Chieh Wang'
'Yung-Ting Chang'
'Chiao-Wen Lin'
'Chao-Tsen Chen'
'Chin-Ti Chen'

_publ_section_title
;
 New platinum complexes exhibiting host dependent photoluminescence as
 single dopants in double emitting layer, voltage independent hybrid white
 electroluminescence devices
;
_journal_name_full 'Journal of Materials Chemistry C'
_journal_page_first 11163
_journal_page_last 11177
_journal_paper_doi 10.1039/C5TC02523K
_journal_volume 3
_journal_year 2015
_chemical_formula_moiety 'C21 H16 F2 N4 O Pt'
_chemical_formula_sum 'C21 H16 F2 N4 O Pt'
_chemical_formula_weight 573.47
_space_group_IT_number 14
_space_group_name_Hall '-P 2ybc'
_space_group_name_H-M_alt 'P 1 21/c 1'
_symmetry_cell_setting monoclinic
_symmetry_Int_Tables_number 14
_symmetry_space_group_name_Hall '-P 2ybc'
_symmetry_space_group_name_H-M 'P 1 21/c 1'
_atom_sites_solution_hydrogens geom
_cell_angle_alpha 90
_cell_angle_beta 92.168(2)
_cell_angle_gamma 90
_cell_formula_units_Z 4
_cell_length_a 12.2637(4)
_cell_length_b 20.2483(7)
_cell_length_c 6.9828(2)
_cell_measurement_reflns_used 9894
_cell_measurement_temperature 100.0(2)
_cell_measurement_theta_max 27.13
_cell_measurement_theta_min 2.61
_cell_volume 1732.72(10)
_computing_cell_refinement 'Bruker SAINT'
_computing_data_collection 'Bruker APEX2'
_computing_data_reduction 'Bruker SAINT'
_computing_molecular_graphics 'Bruker SHELXTL'
_computing_publication_material 'Bruker SHELXTL'
_computing_structure_refinement 'SHELXL-2013 (Sheldrick, 2013)'
_computing_structure_solution 'SHELXS-97 (Sheldrick 2008)'
_diffrn_ambient_temperature 100.0(2)
_diffrn_measured_fraction_theta_full 1
_diffrn_measured_fraction_theta_max 1
_diffrn_measurement_device_type 'Bruker APEX-II CCD'
_diffrn_measurement_method '\f and \w scans'
_diffrn_radiation_monochromator graphite
_diffrn_radiation_type MoK\a
_diffrn_radiation_wavelength 0.71073
_diffrn_reflns_av_R_equivalents 0.0582
_diffrn_reflns_Laue_measured_fraction_full 1
_diffrn_reflns_Laue_measured_fraction_max 1
_diffrn_reflns_limit_h_max 15
_diffrn_reflns_limit_h_min -15
_diffrn_reflns_limit_k_max 25
_diffrn_reflns_limit_k_min -25
_diffrn_reflns_limit_l_max 8
_diffrn_reflns_limit_l_min -8
_diffrn_reflns_number 48805
_diffrn_reflns_point_group_measured_fraction_full 1
_diffrn_reflns_point_group_measured_fraction_max 1
_diffrn_reflns_theta_full 25
_diffrn_reflns_theta_max 26.371
_diffrn_reflns_theta_min 1.942
_diffrn_standards_number 0
_exptl_absorpt_coefficient_mu 8.141
_exptl_absorpt_correction_T_max 0.9705
_exptl_absorpt_correction_T_min 0.69
_exptl_absorpt_correction_type multi-scan
_exptl_absorpt_process_details 'Bruker SADABS, 1996'
_exptl_crystal_colour yellow
_exptl_crystal_density_diffrn 2.198
_exptl_crystal_density_meas ?
_exptl_crystal_description plate
_exptl_crystal_F_000 1096
_exptl_crystal_size_max 0.3
_exptl_crystal_size_mid 0.24
_exptl_crystal_size_min 0.02
_refine_diff_density_max 0.778
_refine_diff_density_min -0.546
_refine_diff_density_rms 0.115
_refine_ls_extinction_method none
_refine_ls_goodness_of_fit_ref 1.099
_refine_ls_hydrogen_treatment constr
_refine_ls_matrix_type full
_refine_ls_number_parameters 264
_refine_ls_number_reflns 3543
_refine_ls_number_restraints 88
_refine_ls_restrained_S_all 1.086
_refine_ls_R_factor_all 0.0232
_refine_ls_R_factor_gt 0.0197
_refine_ls_shift/su_max 0.001
_refine_ls_shift/su_mean 0
_refine_ls_structure_factor_coef Fsqd
_refine_ls_weighting_details 'w=1/[\s^2^(Fo^2^)+(0.0122P)^2^+4.2445P] where P=(Fo^2^+2Fc^2^)/3'
_refine_ls_weighting_scheme calc
_refine_ls_wR_factor_gt 0.0446
_refine_ls_wR_factor_ref 0.046
_reflns_number_gt 3240
_reflns_number_total 3543
_reflns_threshold_expression 'I > 2\s(I)'
_cod_data_source_file J-Mater-Chem-C-2015-3-11163.cif
_cod_data_source_block i15164
_cod_depositor_comments
;
The following automatic conversions were performed:

data item '_exptl_crystal_density_meas' value 'not measured' was
changed to '?' -- the value is perceived as not measured.

Automatic conversion script
Id: cif_fix_values 6909 2019-04-08 15:41:33Z antanas 
;
_cod_original_sg_symbol_H-M 'P 21/c'
_cod_database_code 7234499
_shelx_estimated_absorpt_t_min 0.194
_shelx_estimated_absorpt_t_max 0.854

loop_
_symmetry_equiv_pos_as_xyz
'x, y, z'
'-x, y+1/2, -z+1/2'
'-x, -y, -z'
'x, -y-1/2, z-1/2'

loop_
_atom_site_label
_atom_site_type_symbol
_atom_site_fract_x
_atom_site_fract_y
_atom_site_fract_z
_atom_site_U_iso_or_equiv
_atom_site_adp_type
_atom_site_occupancy
_atom_site_calc_flag
_atom_site_disorder_assembly
_atom_site_disorder_group
Pt1 Pt 0.31435(2) 0.13352(2) 0.23740(2) 0.01312(5) Uani 1 d . .
F1 F 0.64840(17) 0.28177(10) -0.0085(3) 0.0209(5) Uani 1 d . .
F2 F 0.72115(18) 0.06269(11) 0.1610(3) 0.0268(5) Uani 1 d . .
O1 O 0.15978(19) 0.10008(12) 0.3018(3) 0.0174(5) Uani 1 d . .
N1 N 0.2359(2) 0.22116(14) 0.2575(4) 0.0145(6) Uani 1 d . .
N6 N -0.0493(2) 0.25901(15) 0.3669(4) 0.0176(6) Uani 1 d . .
N11 N 0.0425(3) 0.39122(15) 0.3229(4) 0.0192(6) Uani 1 d . .
N14 N 0.3823(2) 0.04398(14) 0.2527(4) 0.0162(6) Uani 1 d . .
C2 C 0.1273(3) 0.21515(17) 0.2954(5) 0.0140(7) Uani 1 d . .
C3 C 0.0904(3) 0.14881(17) 0.3177(5) 0.0148(7) Uani 1 d . .
C4 C -0.0189(3) 0.14104(18) 0.3581(5) 0.0198(8) Uani 1 d . .
H4 H -0.0497 0.0982 0.3692 0.024 Uiso 1 calc . .
C5 C -0.0825(3) 0.19720(18) 0.3821(5) 0.0197(8) Uani 1 d . .
H5 H -0.1565 0.1905 0.4122 0.024 Uiso 1 calc . .
C7 C 0.0564(3) 0.26866(17) 0.3219(4) 0.0148(7) Uani 1 d . .
C8 C 0.1009(3) 0.33456(17) 0.3045(5) 0.0159(7) Uani 1 d . .
C9 C 0.2123(3) 0.33808(17) 0.2742(5) 0.0168(7) Uani 1 d . .
H9 H 0.246 0.3802 0.2676 0.02 Uiso 1 calc . .
C10 C 0.2751(3) 0.28267(17) 0.2534(5) 0.0158(7) Uani 1 d . .
H10 H 0.3508 0.2884 0.235 0.019 Uiso 1 calc . .
C12 C -0.0748(3) 0.3967(2) 0.3251(7) 0.0312(9) Uani 1 d . .
H12A H -0.0988 0.4352 0.2494 0.047 Uiso 1 calc . .
H12B H -0.0972 0.402 0.4575 0.047 Uiso 1 calc . .
H12C H -0.1082 0.3567 0.27 0.047 Uiso 1 calc . .
C13 C 0.1006(3) 0.45395(18) 0.3185(6) 0.0279(9) Uani 1 d . .
H13A H 0.1326 0.4596 0.1931 0.042 Uiso 1 calc . .
H13B H 0.1586 0.4543 0.419 0.042 Uiso 1 calc . .
H13C H 0.0495 0.4902 0.3405 0.042 Uiso 1 calc . .
C15 C 0.3237(3) -0.00960(17) 0.2979(5) 0.0185(7) Uani 1 d . .
H15 H 0.2471 -0.0053 0.3103 0.022 Uiso 1 calc . .
C16 C 0.3716(3) -0.07042(18) 0.3265(5) 0.0228(8) Uani 1 d . .
H16 H 0.329 -0.1077 0.3587 0.027 Uiso 1 calc . .
C17 C 0.4836(3) -0.07625(18) 0.3076(5) 0.0227(8) Uani 1 d . .
H17 H 0.5188 -0.1176 0.3276 0.027 Uiso 1 calc . .
C18 C 0.5430(3) -0.02127(17) 0.2593(5) 0.0191(7) Uani 1 d . .
H18 H 0.6194 -0.025 0.2439 0.023 Uiso 1 calc . .
C19 C 0.4919(3) 0.03962(17) 0.2331(5) 0.0164(7) Uani 1 d . .
C20 C 0.5400(3) 0.10292(17) 0.1800(5) 0.0154(7) Uani 1 d . .
C21 C 0.4643(3) 0.15640(17) 0.1616(5) 0.0135(7) Uani 1 d . .
C22 C 0.5036(3) 0.21554(17) 0.0863(5) 0.0155(7) Uani 1 d . .
H22 H 0.4549 0.2511 0.0597 0.019 Uiso 1 calc . .
C23 C 0.6121(3) 0.22214(17) 0.0509(5) 0.0163(7) Uani 1 d . .
C24 C 0.6881(3) 0.17245(18) 0.0743(5) 0.0183(7) Uani 1 d . .
H24 H 0.7628 0.1786 0.0479 0.022 Uiso 1 calc . .
C25 C 0.6483(3) 0.11334(17) 0.1385(5) 0.0168(7) Uani 1 d . .

loop_
_atom_site_aniso_label
_atom_site_aniso_U_11
_atom_site_aniso_U_22
_atom_site_aniso_U_33
_atom_site_aniso_U_23
_atom_site_aniso_U_13
_atom_site_aniso_U_12
Pt1 0.01105(8) 0.01383(7) 0.01446(7) 0.00032(5) 0.00020(5) -0.00011(5)
F1 0.0173(11) 0.0212(10) 0.0246(11) 0.0038(9) 0.0052(9) -0.0036(8)
F2 0.0184(12) 0.0243(11) 0.0380(13) 0.0026(10) 0.0060(10) 0.0094(9)
O1 0.0102(12) 0.0173(12) 0.0247(13) -0.0002(10) 0.0013(10) -0.0011(10)
N1 0.0156(15) 0.0167(14) 0.0112(13) 0.0002(11) 0.0003(12) -0.0001(11)
N6 0.0128(15) 0.0258(16) 0.0143(14) -0.0001(12) 0.0017(12) 0.0009(12)
N11 0.0171(16) 0.0195(15) 0.0211(16) -0.0006(12) 0.0038(13) 0.0027(12)
N14 0.0219(16) 0.0155(14) 0.0110(14) -0.0012(11) -0.0008(12) 0.0022(12)
C2 0.0107(17) 0.0195(16) 0.0118(16) 0.0000(13) 0.0016(13) -0.0018(13)
C3 0.0088(16) 0.0223(17) 0.0127(16) -0.0031(13) -0.0049(13) -0.0043(13)
C4 0.0201(19) 0.0210(18) 0.0181(18) -0.0019(14) -0.0003(15) -0.0066(14)
C5 0.0121(18) 0.0290(19) 0.0180(18) -0.0013(15) -0.0007(14) -0.0040(15)
C7 0.0155(17) 0.0211(17) 0.0078(15) 0.0003(13) -0.0008(13) 0.0012(14)
C8 0.0176(18) 0.0200(17) 0.0102(16) 0.0006(13) 0.0016(13) 0.0019(14)
C9 0.0170(18) 0.0170(16) 0.0166(17) -0.0006(13) 0.0015(14) -0.0012(14)
C10 0.0129(17) 0.0189(16) 0.0156(17) 0.0012(13) 0.0019(14) -0.0049(13)
C12 0.021(2) 0.027(2) 0.046(3) 0.0016(19) 0.0109(19) 0.0068(17)
C13 0.031(2) 0.0172(18) 0.036(2) 0.0008(16) 0.0097(19) 0.0038(16)
C15 0.0172(19) 0.0202(17) 0.0177(17) -0.0012(14) -0.0031(15) -0.0028(14)
C16 0.032(2) 0.0155(17) 0.0209(19) -0.0019(14) -0.0049(16) -0.0053(15)
C17 0.032(2) 0.0162(17) 0.0201(19) -0.0023(14) -0.0005(16) 0.0047(15)
C18 0.021(2) 0.0202(17) 0.0166(17) -0.0021(14) 0.0014(15) 0.0064(14)
C19 0.0188(18) 0.0210(17) 0.0093(15) -0.0023(13) 0.0004(14) 0.0009(14)
C20 0.0170(17) 0.0187(16) 0.0102(15) -0.0030(13) -0.0016(13) 0.0024(14)
C21 0.0083(16) 0.0198(16) 0.0122(16) -0.0017(13) -0.0031(13) 0.0019(13)
C22 0.0122(17) 0.0200(17) 0.0144(16) -0.0008(13) 0.0005(14) 0.0023(13)
C23 0.0179(18) 0.0191(16) 0.0121(16) -0.0020(13) 0.0017(14) -0.0039(14)
C24 0.0129(17) 0.0267(18) 0.0154(17) -0.0034(14) 0.0033(14) 0.0010(14)
C25 0.0160(18) 0.0198(17) 0.0147(17) -0.0051(13) 0.0004(14) 0.0066(14)

loop_
_atom_type_symbol
_atom_type_description
_atom_type_scat_dispersion_real
_atom_type_scat_dispersion_imag
_atom_type_scat_source
Pt Pt -1.7033 8.3905 'International Tables Vol C Tables 4.2.6.8 and 6.1.1.4'
F F 0.0171 0.0103 'International Tables Vol C Tables 4.2.6.8 and 6.1.1.4'
O O 0.0106 0.006 'International Tables Vol C Tables 4.2.6.8 and 6.1.1.4'
N N 0.0061 0.0033 'International Tables Vol C Tables 4.2.6.8 and 6.1.1.4'
C C 0.0033 0.0016 'International Tables Vol C Tables 4.2.6.8 and 6.1.1.4'
H H 0 0 'International Tables Vol C Tables 4.2.6.8 and 6.1.1.4'

loop_
_geom_angle_atom_site_label_1
_geom_angle_atom_site_label_2
_geom_angle_atom_site_label_3
_geom_angle
_geom_angle_site_symmetry_1
_geom_angle_site_symmetry_3
C21 Pt1 N14 80.65(13) . .
C21 Pt1 N1 105.12(13) . .
N14 Pt1 N1 171.90(11) . .
C21 Pt1 O1 173.90(12) . .
N14 Pt1 O1 94.28(11) . .
N1 Pt1 O1 80.27(11) . .
C3 O1 Pt1 111.9(2) . .
C10 N1 C2 116.0(3) . .
C10 N1 Pt1 130.0(3) . .
C2 N1 Pt1 113.7(2) . .
C5 N6 C7 117.0(3) . .
C8 N11 C12 126.4(3) . .
C8 N11 C13 118.3(3) . .
C12 N11 C13 114.9(3) . .
C15 N14 C19 120.7(3) . .
C15 N14 Pt1 121.3(3) . .
C19 N14 Pt1 117.8(2) . .
N1 C2 C7 124.5(3) . .
N1 C2 C3 114.8(3) . .
C7 C2 C3 120.7(3) . .
O1 C3 C4 124.5(3) . .
O1 C3 C2 119.3(3) . .
C4 C3 C2 116.2(3) . .
C3 C4 C5 118.7(3) . .
C3 C4 H4 120.6 . .
C5 C4 H4 120.6 . .
N6 C5 C4 126.1(3) . .
N6 C5 H5 117 . .
C4 C5 H5 117 . .
N6 C7 C2 121.3(3) . .
N6 C7 C8 121.2(3) . .
C2 C7 C8 117.5(3) . .
N11 C8 C9 119.6(3) . .
N11 C8 C7 124.6(3) . .
C9 C8 C7 115.8(3) . .
C10 C9 C8 122.1(3) . .
C10 C9 H9 118.9 . .
C8 C9 H9 118.9 . .
N1 C10 C9 123.9(3) . .
N1 C10 H10 118.1 . .
C9 C10 H10 118.1 . .
N11 C12 H12A 109.5 . .
N11 C12 H12B 109.5 . .
H12A C12 H12B 109.5 . .
N11 C12 H12C 109.5 . .
H12A C12 H12C 109.5 . .
H12B C12 H12C 109.5 . .
N11 C13 H13A 109.5 . .
N11 C13 H13B 109.5 . .
H13A C13 H13B 109.5 . .
N11 C13 H13C 109.5 . .
H13A C13 H13C 109.5 . .
H13B C13 H13C 109.5 . .
N14 C15 C16 121.8(4) . .
N14 C15 H15 119.1 . .
C16 C15 H15 119.1 . .
C15 C16 C17 118.7(4) . .
C15 C16 H16 120.6 . .
C17 C16 H16 120.6 . .
C18 C17 C16 119.2(3) . .
C18 C17 H17 120.4 . .
C16 C17 H17 120.4 . .
C17 C18 C19 120.5(4) . .
C17 C18 H18 119.7 . .
C19 C18 H18 119.7 . .
N14 C19 C18 119.1(3) . .
N14 C19 C20 112.2(3) . .
C18 C19 C20 128.6(3) . .
C25 C20 C21 119.4(3) . .
C25 C20 C19 125.8(3) . .
C21 C20 C19 114.8(3) . .
C22 C21 C20 116.7(3) . .
C22 C21 Pt1 129.4(3) . .
C20 C21 Pt1 113.8(3) . .
C23 C22 C21 120.1(3) . .
C23 C22 H22 119.9 . .
C21 C22 H22 119.9 . .
F1 C23 C22 118.3(3) . .
F1 C23 C24 117.3(3) . .
C22 C23 C24 124.4(3) . .
C25 C24 C23 115.4(3) . .
C25 C24 H24 122.3 . .
C23 C24 H24 122.3 . .
F2 C25 C24 117.0(3) . .
F2 C25 C20 119.3(3) . .
C24 C25 C20 123.7(3) . .

loop_
_geom_bond_atom_site_label_1
_geom_bond_atom_site_label_2
_geom_bond_distance
_geom_bond_site_symmetry_2
Pt1 C21 1.988(3) .
Pt1 N14 1.996(3) .
Pt1 N1 2.026(3) .
Pt1 O1 2.078(2) .
F1 C23 1.357(4) .
F2 C25 1.365(4) .
O1 C3 1.311(4) .
N1 C10 1.335(4) .
N1 C2 1.373(4) .
N6 C5 1.321(5) .
N6 C7 1.360(5) .
N11 C8 1.361(5) .
N11 C12 1.444(5) .
N11 C13 1.457(5) .
N14 C15 1.345(5) .
N14 C19 1.359(5) .
C2 C7 1.406(5) .
C2 C3 1.428(5) .
C3 C4 1.389(5) .
C4 C5 1.392(5) .
C4 H4 0.95 .
C5 H5 0.95 .
C7 C8 1.448(5) .
C8 C9 1.393(5) .
C9 C10 1.371(5) .
C9 H9 0.95 .
C10 H10 0.95 .
C12 H12A 0.98 .
C12 H12B 0.98 .
C12 H12C 0.98 .
C13 H13A 0.98 .
C13 H13B 0.98 .
C13 H13C 0.98 .
C15 C16 1.376(5) .
C15 H15 0.95 .
C16 C17 1.389(6) .
C16 H16 0.95 .
C17 C18 1.379(5) .
C17 H17 0.95 .
C18 C19 1.392(5) .
C18 H18 0.95 .
C19 C20 1.465(5) .
C20 C25 1.386(5) .
C20 C21 1.429(5) .
C21 C22 1.401(5) .
C22 C23 1.369(5) .
C22 H22 0.95 .
C23 C24 1.377(5) .
C24 C25 1.374(5) .
C24 H24 0.95 .
